data_7112011
loop_
_publ_author_name
'Valeri Leich'
'Thomas P. Spaniol'
'Laurent Maron'
'Jun Okuda'

_publ_section_title
;
 Hydrosilylation catalysis by an earth alkaline metal silyl: synthesis,
 characterization, and reactivity of bis(triphenylsilyl)calcium
;
_journal_name_full Chem.Commun.
_journal_page_first 2311
_journal_paper_doi 10.1039/c3cc49308c
_journal_volume 50
_journal_year 2014
_chemical_formula_moiety 'C48 H56 Ca O5 Si2'
_chemical_formula_sum 'C48 H56 Ca O5 Si2'
_chemical_formula_weight 809.19
_chemical_name_systematic
;
 ?
;
_space_group_IT_number 7
_symmetry_cell_setting monoclinic
_symmetry_space_group_name_Hall 'P -2yc'
_symmetry_space_group_name_H-M 'P 1 c 1'
_atom_sites_solution_hydrogens geom
_atom_sites_solution_primary direct
_atom_sites_solution_secondary difmap
_audit_creation_method SHELXL-97
_cell_angle_alpha 90.00
_cell_angle_beta 106.145(5)
_cell_angle_gamma 90.00
_cell_formula_units_Z 2
_cell_length_a 9.408(3)
_cell_length_b 15.948(5)
_cell_length_c 14.884(3)
_cell_measurement_reflns_used 780
_cell_measurement_temperature 100(2)
_cell_measurement_theta_max 18.24
_cell_measurement_theta_min 2.26
_cell_volume 2145.1(11)
_computing_cell_refinement 'Bruker SAINT'
_computing_data_collection 'Bruker APEX'
_computing_data_reduction 'Bruker SAINT'
_computing_molecular_graphics 'ORTEP-III (Farrugia, 1999)'
_computing_structure_refinement 'SHELXL-97 (Sheldrick, 1997)'
_computing_structure_solution 'SIR-92 (Altomare 1992)'
_diffrn_ambient_temperature 100(2)
_diffrn_measured_fraction_theta_full 0.993
_diffrn_measured_fraction_theta_max 0.993
_diffrn_measurement_device_type 'Bruker APEX-I CCD'
_diffrn_measurement_method '\w scans'
_diffrn_radiation_monochromator 'multilayer optics'
_diffrn_radiation_source microsource
_diffrn_radiation_type MoK\a
_diffrn_radiation_wavelength 0.71073
_diffrn_reflns_av_R_equivalents 0.1794
_diffrn_reflns_av_sigmaI/netI 0.2458
_diffrn_reflns_limit_h_max 11
_diffrn_reflns_limit_h_min -11
_diffrn_reflns_limit_k_max 19
_diffrn_reflns_limit_k_min -19
_diffrn_reflns_limit_l_max 18
_diffrn_reflns_limit_l_min -18
_diffrn_reflns_number 25189
_diffrn_reflns_theta_full 26.54
_diffrn_reflns_theta_max 26.54
_diffrn_reflns_theta_min 1.28
_exptl_absorpt_coefficient_mu 0.248
_exptl_absorpt_correction_T_max 0.9567
_exptl_absorpt_correction_T_min 0.9293
_exptl_absorpt_correction_type multi-scan
_exptl_absorpt_process_details 'SADABS Bruker'
_exptl_crystal_colour colourless
_exptl_crystal_density_diffrn 1.253
_exptl_crystal_density_method 'not measured'
_exptl_crystal_description block
_exptl_crystal_F_000 864
_exptl_crystal_size_max 0.30
_exptl_crystal_size_mid 0.24
_exptl_crystal_size_min 0.18
_refine_diff_density_max 0.515
_refine_diff_density_min -0.286
_refine_diff_density_rms 0.069
_refine_ls_abs_structure_details 'Flack H D (1983), Acta Cryst. A39, 876-881'
_refine_ls_abs_structure_Flack 0.0(6)
_refine_ls_extinction_method none
_refine_ls_goodness_of_fit_ref 0.959
_refine_ls_hydrogen_treatment constr
_refine_ls_matrix_type full
_refine_ls_number_parameters 508
_refine_ls_number_reflns 8795
_refine_ls_number_restraints 2
_refine_ls_restrained_S_all 0.959
_refine_ls_R_factor_all 0.1678
_refine_ls_R_factor_gt 0.0765
_refine_ls_shift/su_max 0.000
_refine_ls_shift/su_mean 0.000
_refine_ls_structure_factor_coef Fsqd
_refine_ls_weighting_details 'calc w=1/[\s^2^(Fo^2^)+(0.0000P)^2^+0.0000P] where P=(Fo^2^+2Fc^2^)/3'
_refine_ls_weighting_scheme calc
_refine_ls_wR_factor_gt 0.1706
_refine_ls_wR_factor_ref 0.2242
_reflns_number_gt 4633
_reflns_number_total 8795
_reflns_threshold_expression >2sigma(I)
_cod_data_source_file c3cc49308c.txt
_cod_data_source_block 2b
_cod_original_sg_symbol_Hall '-P 2yc'
_cod_database_code 7112011

loop_
_symmetry_equiv_pos_as_xyz
'x, y, z'
'x, -y, z+1/2'

loop_
_atom_site_label
_atom_site_type_symbol
_atom_site_fract_x
_atom_site_fract_y
_atom_site_fract_z
_atom_site_U_iso_or_equiv
_atom_site_adp_type
_atom_site_occupancy
_atom_site_symmetry_multiplicity
_atom_site_calc_flag
_atom_site_refinement_flags
Ca1 Ca 0.80822(16) 0.24686(10) 0.22923(11) 0.0251(3) Uani 1 1 d .
Si1 Si 0.8559(2) 0.31335(12) 0.03862(12) 0.0280(5) Uani 1 1 d .
Si2 Si 0.7703(2) 0.17988(13) 0.42691(13) 0.0308(5) Uani 1 1 d .
O1 O 0.8022(5) 0.3982(3) 0.2696(3) 0.0362(12) Uani 1 1 d .
O2 O 0.5570(5) 0.3078(3) 0.1882(3) 0.0401(12) Uani 1 1 d .
O3 O 0.6135(5) 0.1565(3) 0.1298(3) 0.0401(12) Uani 1 1 d .
O4 O 0.8872(6) 0.1027(3) 0.2084(3) 0.0457(14) Uani 1 1 d .
O5 O 1.0690(5) 0.2662(4) 0.2970(3) 0.0440(14) Uani 1 1 d .
C1 C 0.9175(9) 0.4437(5) 0.3351(5) 0.048(2) Uani 1 1 d .
H1A H 0.9065 0.5038 0.3209 0.072 Uiso 1 1 calc R
H1C H 1.0141 0.4245 0.3303 0.072 Uiso 1 1 calc R
H1B H 0.9104 0.4339 0.3987 0.072 Uiso 1 1 calc R
C2 C 0.6600(9) 0.4322(5) 0.2623(5) 0.048(2) Uani 1 1 d .
H2B H 0.6634 0.4940 0.2574 0.057 Uiso 1 1 calc R
H2A H 0.6296 0.4180 0.3190 0.057 Uiso 1 1 calc R
C3 C 0.5521(9) 0.3981(5) 0.1793(5) 0.045(2) Uani 1 1 d .
H3A H 0.4517 0.4190 0.1757 0.054 Uiso 1 1 calc R
H3B H 0.5778 0.4153 0.1218 0.054 Uiso 1 1 calc R
C4 C 0.4431(9) 0.2669(6) 0.1174(5) 0.051(2) Uani 1 1 d .
H4B H 0.4490 0.2841 0.0546 0.061 Uiso 1 1 calc R
H4A H 0.3446 0.2831 0.1235 0.061 Uiso 1 1 calc R
C5 C 0.4639(9) 0.1733(5) 0.1290(6) 0.053(2) Uani 1 1 d .
H5A H 0.4458 0.1548 0.1884 0.064 Uiso 1 1 calc R
H5B H 0.3943 0.1435 0.0766 0.064 Uiso 1 1 calc R
C6 C 0.6402(10) 0.0693(5) 0.1242(6) 0.058(3) Uani 1 1 d .
H6B H 0.5751 0.0457 0.0656 0.069 Uiso 1 1 calc R
H6A H 0.6209 0.0395 0.1779 0.069 Uiso 1 1 calc R
C7 C 0.7986(10) 0.0603(5) 0.1257(5) 0.051(2) Uani 1 1 d .
H7A H 0.8260 0.0003 0.1275 0.061 Uiso 1 1 calc R
H7B H 0.8155 0.0858 0.0688 0.061 Uiso 1 1 calc R
C8 C 1.0305(11) 0.0683(6) 0.2447(6) 0.069(3) Uani 1 1 d .
H8C H 1.0222 0.0095 0.2618 0.103 Uiso 1 1 calc R
H8A H 1.0841 0.1000 0.3002 0.103 Uiso 1 1 calc R
H8B H 1.0844 0.0716 0.1971 0.103 Uiso 1 1 calc R
C9 C 0.9789(8) 0.4108(5) 0.0527(5) 0.0319(17) Uani 1 1 d .
C10 C 1.1049(8) 0.4183(5) 0.0198(5) 0.0348(17) Uani 1 1 d .
H10 H 1.1281 0.3742 -0.0167 0.042 Uiso 1 1 calc R
C11 C 1.1976(8) 0.4893(5) 0.0393(5) 0.0369(18) Uani 1 1 d .
H11 H 1.2820 0.4923 0.0162 0.044 Uiso 1 1 calc R
C12 C 1.1659(9) 0.5546(5) 0.0920(5) 0.041(2) Uani 1 1 d .
H12 H 1.2291 0.6021 0.1056 0.049 Uiso 1 1 calc R
C13 C 1.0427(9) 0.5505(5) 0.1246(5) 0.0407(19) Uani 1 1 d .
H13 H 1.0199 0.5958 0.1597 0.049 Uiso 1 1 calc R
C14 C 0.9516(8) 0.4802(5) 0.1062(4) 0.0331(17) Uani 1 1 d .
H14 H 0.8680 0.4783 0.1302 0.040 Uiso 1 1 calc R
C15 C 0.6657(7) 0.3488(5) -0.0432(4) 0.0292(17) Uani 1 1 d .
C16 C 0.6190(8) 0.4314(5) -0.0588(5) 0.0357(18) Uani 1 1 d .
H16 H 0.6861 0.4757 -0.0343 0.043 Uiso 1 1 calc R
C17 C 0.4745(9) 0.4499(6) -0.1101(6) 0.045(2) Uani 1 1 d .
H17 H 0.4449 0.5069 -0.1184 0.054 Uiso 1 1 calc R
C18 C 0.3738(9) 0.3892(6) -0.1488(5) 0.047(2) Uani 1 1 d .
H18 H 0.2757 0.4031 -0.1835 0.057 Uiso 1 1 calc R
C19 C 0.4197(9) 0.3075(6) -0.1358(5) 0.049(2) Uani 1 1 d .
H19 H 0.3530 0.2636 -0.1623 0.059 Uiso 1 1 calc R
C20 C 0.5633(8) 0.2883(5) -0.0839(5) 0.0383(19) Uani 1 1 d .
H20 H 0.5920 0.2311 -0.0763 0.046 Uiso 1 1 calc R
C21 C 0.9324(8) 0.2499(4) -0.0473(5) 0.0318(18) Uani 1 1 d .
C22 C 0.8961(9) 0.2687(5) -0.1428(5) 0.045(2) Uani 1 1 d .
H22 H 0.8260 0.3118 -0.1666 0.054 Uiso 1 1 calc R
C23 C 0.9585(10) 0.2268(6) -0.2040(5) 0.051(2) Uani 1 1 d .
H23 H 0.9312 0.2413 -0.2684 0.062 Uiso 1 1 calc R
C24 C 1.0599(9) 0.1641(5) -0.1713(6) 0.046(2) Uani 1 1 d .
H24 H 1.1036 0.1354 -0.2129 0.055 Uiso 1 1 calc R
C25 C 1.0968(9) 0.1435(5) -0.0797(6) 0.049(2) Uani 1 1 d .
H25 H 1.1679 0.1007 -0.0569 0.059 Uiso 1 1 calc R
C26 C 1.0317(8) 0.1846(4) -0.0176(5) 0.0360(17) Uani 1 1 d .
H26 H 1.0562 0.1674 0.0460 0.043 Uiso 1 1 calc R
C27 C 0.6489(8) 0.0808(5) 0.4020(5) 0.0328(17) Uani 1 1 d .
C28 C 0.5004(8) 0.0811(5) 0.4081(5) 0.042(2) Uani 1 1 d .
H28 H 0.4621 0.1300 0.4294 0.051 Uiso 1 1 calc R
C29 C 0.4108(9) 0.0108(6) 0.3831(6) 0.050(2) Uani 1 1 d .
H29 H 0.3111 0.0134 0.3858 0.060 Uiso 1 1 calc R
C30 C 0.4622(10) -0.0621(6) 0.3549(6) 0.056(3) Uani 1 1 d .
H30 H 0.4019 -0.1108 0.3417 0.067 Uiso 1 1 calc R
C31 C 0.6036(10) -0.0624(5) 0.3464(5) 0.044(2) Uani 1 1 d .
H31 H 0.6401 -0.1117 0.3245 0.053 Uiso 1 1 calc R
C32 C 0.6941(9) 0.0067(5) 0.3688(5) 0.0389(19) Uani 1 1 d .
H32 H 0.7910 0.0037 0.3613 0.047 Uiso 1 1 calc R
C33 C 0.6909(8) 0.2408(5) 0.5140(5) 0.0307(18) Uani 1 1 d .
C34 C 0.6816(8) 0.3275(5) 0.5149(5) 0.0411(19) Uani 1 1 d .
H34 H 0.7125 0.3581 0.4689 0.049 Uiso 1 1 calc R
C35 C 0.6298(9) 0.3720(5) 0.5793(5) 0.048(2) Uani 1 1 d .
H35 H 0.6285 0.4315 0.5774 0.057 Uiso 1 1 calc R
C36 C 0.5804(8) 0.3309(5) 0.6455(5) 0.0366(19) Uani 1 1 d .
H36 H 0.5393 0.3612 0.6873 0.044 Uiso 1 1 calc R
C37 C 0.5913(10) 0.2457(5) 0.6504(6) 0.047(2) Uani 1 1 d .
H37 H 0.5628 0.2166 0.6983 0.056 Uiso 1 1 calc R
C38 C 0.6437(8) 0.2010(5) 0.5861(5) 0.0389(18) Uani 1 1 d .
H38 H 0.6481 0.1416 0.5905 0.047 Uiso 1 1 calc R
C39 C 0.9561(8) 0.1449(5) 0.5125(5) 0.0323(17) Uani 1 1 d .
C40 C 1.0370(9) 0.2036(6) 0.5725(5) 0.052(2) Uani 1 1 d .
H40 H 0.9911 0.2556 0.5780 0.063 Uiso 1 1 calc R
C41 C 1.1854(10) 0.1911(6) 0.6269(5) 0.058(3) Uani 1 1 d .
H41 H 1.2374 0.2340 0.6672 0.070 Uiso 1 1 calc R
C42 C 1.2529(9) 0.1148(6) 0.6198(5) 0.049(2) Uani 1 1 d .
H42 H 1.3540 0.1054 0.6520 0.059 Uiso 1 1 calc R
C43 C 1.1728(9) 0.0557(6) 0.5671(6) 0.048(2) Uani 1 1 d .
H43 H 1.2151 0.0016 0.5675 0.057 Uiso 1 1 calc R
C44 C 1.0291(9) 0.0689(5) 0.5109(6) 0.047(2) Uani 1 1 d .
H44 H 0.9799 0.0254 0.4706 0.057 Uiso 1 1 calc R
C45 C 1.1810(10) 0.2763(8) 0.2515(6) 0.081(4) Uani 1 1 d .
H45A H 1.2047 0.2213 0.2283 0.097 Uiso 1 1 calc R
H45B H 1.1461 0.3143 0.1973 0.097 Uiso 1 1 calc R
C46 C 1.3081(12) 0.3099(8) 0.3144(6) 0.090(4) Uani 1 1 d .
H46B H 1.3272 0.3668 0.2939 0.108 Uiso 1 1 calc R
H46A H 1.3948 0.2742 0.3156 0.108 Uiso 1 1 calc R
C47 C 1.2862(8) 0.3139(5) 0.4093(5) 0.045(2) Uani 1 1 d .
H47B H 1.2742 0.3725 0.4280 0.054 Uiso 1 1 calc R
H47A H 1.3699 0.2877 0.4566 0.054 Uiso 1 1 calc R
C48 C 1.1464(9) 0.2648(5) 0.3971(5) 0.046(2) Uani 1 1 d .
H48A H 1.1693 0.2064 0.4189 0.055 Uiso 1 1 calc R
H48B H 1.0843 0.2905 0.4336 0.055 Uiso 1 1 calc R

loop_
_atom_site_aniso_label
_atom_site_aniso_U_11
_atom_site_aniso_U_22
_atom_site_aniso_U_33
_atom_site_aniso_U_23
_atom_site_aniso_U_13
_atom_site_aniso_U_12
Ca1 0.0265(6) 0.0280(6) 0.0209(5) 0.0011(5) 0.0071(4) -0.0003(5)
Si1 0.0322(11) 0.0314(11) 0.0211(9) -0.0001(8) 0.0086(8) -0.0010(9)
Si2 0.0338(12) 0.0332(12) 0.0267(10) 0.0018(8) 0.0108(9) -0.0006(9)
O1 0.046(3) 0.035(3) 0.033(3) -0.003(2) 0.020(2) -0.001(2)
O2 0.038(3) 0.057(3) 0.025(2) 0.009(2) 0.008(2) 0.008(3)
O3 0.037(3) 0.055(3) 0.029(3) -0.002(2) 0.009(2) -0.011(3)
O4 0.059(4) 0.042(3) 0.034(3) 0.000(2) 0.010(3) 0.013(3)
O5 0.028(3) 0.078(4) 0.025(3) 0.006(2) 0.005(2) -0.008(3)
C1 0.070(6) 0.038(4) 0.038(4) -0.013(3) 0.019(4) -0.013(4)
C2 0.056(6) 0.047(5) 0.048(5) 0.009(4) 0.026(4) 0.015(4)
C3 0.044(5) 0.060(5) 0.032(4) 0.016(4) 0.014(3) 0.025(4)
C4 0.033(5) 0.087(7) 0.029(4) -0.007(4) 0.004(3) -0.001(4)
C5 0.040(5) 0.077(7) 0.047(5) -0.015(4) 0.019(4) -0.019(4)
C6 0.080(7) 0.034(5) 0.046(5) 0.006(4) -0.005(5) -0.016(5)
C7 0.070(6) 0.042(5) 0.037(4) -0.014(4) 0.010(4) -0.003(4)
C8 0.086(7) 0.066(7) 0.047(5) 0.004(5) 0.006(5) 0.044(6)
C9 0.040(4) 0.031(4) 0.022(3) 0.006(3) 0.004(3) 0.000(3)
C10 0.036(4) 0.036(4) 0.032(4) 0.004(3) 0.009(3) 0.004(3)
C11 0.038(4) 0.040(4) 0.029(4) 0.007(3) 0.004(3) -0.002(3)
C12 0.038(5) 0.042(5) 0.036(4) 0.006(4) 0.000(3) -0.002(4)
C13 0.041(5) 0.039(5) 0.038(4) -0.007(4) 0.004(4) -0.004(4)
C14 0.037(4) 0.037(4) 0.025(3) -0.007(3) 0.008(3) 0.000(3)
C15 0.032(4) 0.040(4) 0.018(3) 0.003(3) 0.013(3) 0.006(4)
C16 0.038(4) 0.036(4) 0.038(4) 0.004(3) 0.018(3) 0.007(3)
C17 0.050(5) 0.047(5) 0.040(4) 0.014(4) 0.017(4) -0.002(4)
C18 0.036(5) 0.073(7) 0.030(4) 0.006(4) 0.005(4) 0.005(5)
C19 0.042(5) 0.068(6) 0.032(4) -0.004(4) -0.001(4) -0.013(5)
C20 0.047(5) 0.038(4) 0.031(4) 0.003(3) 0.011(4) 0.004(4)
C21 0.033(4) 0.027(4) 0.033(4) -0.003(3) 0.005(3) -0.002(3)
C22 0.045(5) 0.057(5) 0.033(4) 0.001(4) 0.011(4) 0.005(4)
C23 0.053(6) 0.073(6) 0.028(4) -0.005(4) 0.012(4) 0.000(5)
C24 0.043(5) 0.045(5) 0.054(5) -0.021(4) 0.022(4) -0.014(4)
C25 0.041(5) 0.049(5) 0.059(5) -0.001(4) 0.018(4) 0.008(4)
C26 0.040(4) 0.036(4) 0.033(4) 0.000(3) 0.011(3) 0.001(3)
C27 0.039(5) 0.039(4) 0.018(3) 0.001(3) 0.004(3) -0.003(4)
C28 0.037(5) 0.031(4) 0.054(5) -0.005(4) 0.005(4) -0.002(4)
C29 0.034(5) 0.058(6) 0.053(5) 0.020(4) 0.003(4) -0.005(4)
C30 0.063(6) 0.052(6) 0.043(5) 0.000(4) 0.002(4) -0.021(5)
C31 0.066(6) 0.042(5) 0.024(4) -0.009(3) 0.013(4) -0.017(4)
C32 0.044(5) 0.046(5) 0.026(3) -0.004(3) 0.009(3) -0.009(4)
C33 0.027(4) 0.041(5) 0.026(4) 0.005(3) 0.009(3) -0.004(3)
C34 0.050(5) 0.041(5) 0.036(4) 0.007(3) 0.017(4) -0.001(4)
C35 0.060(6) 0.038(5) 0.048(5) -0.004(4) 0.020(4) 0.000(4)
C36 0.030(4) 0.053(5) 0.026(4) 0.000(3) 0.007(3) -0.001(4)
C37 0.052(5) 0.055(6) 0.039(4) 0.004(4) 0.021(4) 0.005(4)
C38 0.044(5) 0.036(4) 0.037(4) 0.003(3) 0.011(3) 0.005(3)
C39 0.037(5) 0.038(4) 0.025(4) 0.011(3) 0.013(3) -0.003(4)
C40 0.047(5) 0.080(7) 0.027(4) -0.018(4) 0.005(4) 0.003(5)
C41 0.053(6) 0.091(7) 0.027(4) -0.013(4) 0.004(4) 0.009(5)
C42 0.038(5) 0.079(7) 0.027(4) 0.011(4) 0.003(4) 0.011(5)
C43 0.040(5) 0.040(5) 0.063(6) 0.014(4) 0.015(4) 0.011(4)
C44 0.043(5) 0.045(5) 0.054(5) 0.002(4) 0.013(4) -0.008(4)
C45 0.033(5) 0.183(12) 0.032(4) -0.001(6) 0.019(4) -0.015(6)
C46 0.080(7) 0.156(11) 0.049(5) -0.039(6) 0.041(5) -0.069(7)
C47 0.037(5) 0.060(5) 0.039(4) -0.010(4) 0.011(3) -0.004(4)
C48 0.049(5) 0.062(6) 0.021(4) -0.001(3) 0.002(3) -0.003(4)

loop_
_atom_type_symbol
_atom_type_description
_atom_type_scat_dispersion_real
_atom_type_scat_dispersion_imag
_atom_type_scat_source
C C 0.0033 0.0016 'International Tables Vol C Tables 4.2.6.8 and 6.1.1.4'
H H 0.0000 0.0000 'International Tables Vol C Tables 4.2.6.8 and 6.1.1.4'
Ca Ca 0.2262 0.3064 'International Tables Vol C Tables 4.2.6.8 and 6.1.1.4'
O O 0.0106 0.0060 'International Tables Vol C Tables 4.2.6.8 and 6.1.1.4'
Si Si 0.0817 0.0704 'International Tables Vol C Tables 4.2.6.8 and 6.1.1.4'

loop_
_geom_angle_atom_site_label_1
_geom_angle_atom_site_label_2
_geom_angle_atom_site_label_3
_geom_angle
O5 Ca1 O4 82.19(19)
O5 Ca1 O2 148.15(19)
O4 Ca1 O2 129.65(19)
O5 Ca1 O3 145.84(19)
O4 Ca1 O3 65.15(18)
O2 Ca1 O3 65.35(17)
O5 Ca1 O1 82.12(18)
O4 Ca1 O1 164.31(18)
O2 Ca1 O1 66.04(17)
O3 Ca1 O1 130.25(18)
O5 Ca1 Si1 87.17(12)
O4 Ca1 Si1 94.43(13)
O2 Ca1 Si1 90.62(12)
O3 Ca1 Si1 85.70(12)
O1 Ca1 Si1 84.84(12)
O5 Ca1 Si2 91.08(12)
O4 Ca1 Si2 85.38(13)
O2 Ca1 Si2 90.84(12)
O3 Ca1 Si2 95.80(12)
O1 Ca1 Si2 94.87(12)
Si1 Ca1 Si2 178.25(8)
C9 Si1 C21 100.0(3)
C9 Si1 C15 104.8(3)
C21 Si1 C15 100.7(3)
C9 Si1 Ca1 113.9(2)
C21 Si1 Ca1 126.2(2)
C15 Si1 Ca1 108.8(2)
C27 Si2 C33 102.9(3)
C27 Si2 C39 105.6(3)
C33 Si2 C39 98.7(3)
C27 Si2 Ca1 107.8(2)
C33 Si2 Ca1 127.2(2)
C39 Si2 Ca1 112.6(2)
C2 O1 C1 112.1(6)
C2 O1 Ca1 115.8(4)
C1 O1 Ca1 126.1(5)
C4 O2 C3 112.8(6)
C4 O2 Ca1 118.1(4)
C3 O2 Ca1 114.7(4)
C6 O3 C5 111.9(6)
C6 O3 Ca1 119.5(5)
C5 O3 Ca1 117.3(4)
C8 O4 C7 113.9(6)
C8 O4 Ca1 127.0(5)
C7 O4 Ca1 114.8(4)
C45 O5 C48 105.3(6)
C45 O5 Ca1 128.8(4)
C48 O5 Ca1 125.9(4)
O1 C1 H1A 109.5
O1 C1 H1C 109.5
H1A C1 H1C 109.5
O1 C1 H1B 109.5
H1A C1 H1B 109.5
H1C C1 H1B 109.5
O1 C2 C3 109.8(6)
O1 C2 H2B 109.7
C3 C2 H2B 109.7
O1 C2 H2A 109.7
C3 C2 H2A 109.7
H2B C2 H2A 108.2
O2 C3 C2 107.2(6)
O2 C3 H3A 110.3
C2 C3 H3A 110.3
O2 C3 H3B 110.3
C2 C3 H3B 110.3
H3A C3 H3B 108.5
O2 C4 C5 108.6(6)
O2 C4 H4B 110.0
C5 C4 H4B 110.0
O2 C4 H4A 110.0
C5 C4 H4A 110.0
H4B C4 H4A 108.4
O3 C5 C4 106.4(6)
O3 C5 H5A 110.4
C4 C5 H5A 110.4
O3 C5 H5B 110.4
C4 C5 H5B 110.4
H5A C5 H5B 108.6
O3 C6 C7 106.6(7)
O3 C6 H6B 110.4
C7 C6 H6B 110.4
O3 C6 H6A 110.4
C7 C6 H6A 110.4
H6B C6 H6A 108.6
O4 C7 C6 107.7(6)
O4 C7 H7A 110.2
C6 C7 H7A 110.2
O4 C7 H7B 110.2
C6 C7 H7B 110.2
H7A C7 H7B 108.5
O4 C8 H8C 109.5
O4 C8 H8A 109.5
H8C C8 H8A 109.5
O4 C8 H8B 109.5
H8C C8 H8B 109.5
H8A C8 H8B 109.5
C10 C9 C14 115.4(7)
C10 C9 Si1 124.9(6)
C14 C9 Si1 119.5(6)
C9 C10 C11 121.9(7)
C9 C10 H10 119.0
C11 C10 H10 119.0
C12 C11 C10 120.2(7)
C12 C11 H11 119.9
C10 C11 H11 119.9
C13 C12 C11 119.9(8)
C13 C12 H12 120.0
C11 C12 H12 120.0
C12 C13 C14 120.1(7)
C12 C13 H13 120.0
C14 C13 H13 120.0
C13 C14 C9 122.5(7)
C13 C14 H14 118.7
C9 C14 H14 118.7
C20 C15 C16 116.1(7)
C20 C15 Si1 118.7(6)
C16 C15 Si1 125.0(6)
C15 C16 C17 120.5(8)
C15 C16 H16 119.7
C17 C16 H16 119.7
C18 C17 C16 122.6(8)
C18 C17 H17 118.7
C16 C17 H17 118.7
C17 C18 C19 117.4(8)
C17 C18 H18 121.3
C19 C18 H18 121.3
C18 C19 C20 120.5(8)
C18 C19 H19 119.8
C20 C19 H19 119.8
C15 C20 C19 122.8(8)
C15 C20 H20 118.6
C19 C20 H20 118.6
C26 C21 C22 116.0(7)
C26 C21 Si1 121.8(6)
C22 C21 Si1 122.2(6)
C23 C22 C21 122.4(8)
C23 C22 H22 118.8
C21 C22 H22 118.8
C24 C23 C22 119.9(8)
C24 C23 H23 120.1
C22 C23 H23 120.1
C25 C24 C23 119.5(8)
C25 C24 H24 120.2
C23 C24 H24 120.2
C24 C25 C26 120.9(8)
C24 C25 H25 119.5
C26 C25 H25 119.5
C21 C26 C25 121.2(7)
C21 C26 H26 119.4
C25 C26 H26 119.4
C32 C27 C28 115.2(7)
C32 C27 Si2 122.8(6)
C28 C27 Si2 121.7(6)
C29 C28 C27 120.9(8)
C29 C28 H28 119.6
C27 C28 H28 119.6
C30 C29 C28 121.8(8)
C30 C29 H29 119.1
C28 C29 H29 119.1
C29 C30 C31 117.8(8)
C29 C30 H30 121.1
C31 C30 H30 121.1
C30 C31 C32 121.6(8)
C30 C31 H31 119.2
C32 C31 H31 119.2
C31 C32 C27 122.5(8)
C31 C32 H32 118.8
C27 C32 H32 118.8
C34 C33 C38 113.9(7)
C34 C33 Si2 123.1(5)
C38 C33 Si2 122.9(6)
C33 C34 C35 123.5(7)
C33 C34 H34 118.2
C35 C34 H34 118.2
C36 C35 C34 120.6(8)
C36 C35 H35 119.7
C34 C35 H35 119.7
C37 C36 C35 118.6(8)
C37 C36 H36 120.7
C35 C36 H36 120.7
C36 C37 C38 120.8(7)
C36 C37 H37 119.6
C38 C37 H37 119.6
C37 C38 C33 122.4(7)
C37 C38 H38 118.8
C33 C38 H38 118.8
C40 C39 C44 114.7(7)
C40 C39 Si2 117.9(6)
C44 C39 Si2 126.6(6)
C39 C40 C41 123.8(9)
C39 C40 H40 118.1
C41 C40 H40 118.1
C42 C41 C40 118.4(9)
C42 C41 H41 120.8
C40 C41 H41 120.8
C43 C42 C41 118.2(8)
C43 C42 H42 120.9
C41 C42 H42 120.9
C42 C43 C44 123.2(8)
C42 C43 H43 118.4
C44 C43 H43 118.4
C43 C44 C39 121.4(8)
C43 C44 H44 119.3
C39 C44 H44 119.3
C46 C45 O5 109.6(7)
C46 C45 H45A 109.7
O5 C45 H45A 109.7
C46 C45 H45B 109.7
O5 C45 H45B 109.7
H45A C45 H45B 108.2
C45 C46 C47 109.4(7)
C45 C46 H46B 109.8
C47 C46 H46B 109.8
C45 C46 H46A 109.8
C47 C46 H46A 109.8
H46B C46 H46A 108.2
C46 C47 C48 102.2(6)
C46 C47 H47B 111.3
C48 C47 H47B 111.3
C46 C47 H47A 111.3
C48 C47 H47A 111.3
H47B C47 H47A 109.2
O5 C48 C47 106.6(6)
O5 C48 H48A 110.4
C47 C48 H48A 110.4
O5 C48 H48B 110.4
C47 C48 H48B 110.4
H48A C48 H48B 108.6

loop_
_geom_bond_atom_site_label_1
_geom_bond_atom_site_label_2
_geom_bond_distance
Ca1 O5 2.399(5)
Ca1 O4 2.462(5)
Ca1 O2 2.470(5)
Ca1 O3 2.473(5)
Ca1 O1 2.491(5)
Ca1 Si1 3.175(3)
Ca1 Si2 3.242(3)
Si1 C9 1.915(8)
Si1 C21 1.921(8)
Si1 C15 1.947(7)
Si2 C27 1.924(8)
Si2 C33 1.929(8)
Si2 C39 1.937(7)
O1 C2 1.420(9)
O1 C1 1.437(9)
O2 C4 1.435(9)
O2 C3 1.445(9)
O3 C6 1.419(9)
O3 C5 1.430(9)
O4 C8 1.416(10)
O4 C7 1.448(9)
O5 C45 1.411(9)
O5 C48 1.466(8)
C1 H1A 0.9800
C1 H1C 0.9800
C1 H1B 0.9800
C2 C3 1.467(11)
C2 H2B 0.9900
C2 H2A 0.9900
C3 H3A 0.9900
C3 H3B 0.9900
C4 C5 1.509(11)
C4 H4B 0.9900
C4 H4A 0.9900
C5 H5A 0.9900
C5 H5B 0.9900
C6 C7 1.491(11)
C6 H6B 0.9900
C6 H6A 0.9900
C7 H7A 0.9900
C7 H7B 0.9900
C8 H8C 0.9800
C8 H8A 0.9800
C8 H8B 0.9800
C9 C10 1.408(10)
C9 C14 1.428(10)
C10 C11 1.409(10)
C10 H10 0.9500
C11 C12 1.385(11)
C11 H11 0.9500
C12 C13 1.378(11)
C12 H12 0.9500
C13 C14 1.392(10)
C13 H13 0.9500
C14 H14 0.9500
C15 C20 1.380(10)
C15 C16 1.387(9)
C16 C17 1.393(11)
C16 H16 0.9500
C17 C18 1.365(11)
C17 H17 0.9500
C18 C19 1.370(12)
C18 H18 0.9500
C19 C20 1.391(11)
C19 H19 0.9500
C20 H20 0.9500
C21 C26 1.386(10)
C21 C22 1.399(10)
C22 C23 1.385(11)
C22 H22 0.9500
C23 C24 1.374(12)
C23 H23 0.9500
C24 C25 1.351(11)
C24 H24 0.9500
C25 C26 1.406(10)
C25 H25 0.9500
C26 H26 0.9500
C27 C32 1.392(11)
C27 C28 1.425(11)
C28 C29 1.390(11)
C28 H28 0.9500
C29 C30 1.369(12)
C29 H29 0.9500
C30 C31 1.371(12)
C30 H30 0.9500
C31 C32 1.376(11)
C31 H31 0.9500
C32 H32 0.9500
C33 C34 1.385(10)
C33 C38 1.420(10)
C34 C35 1.386(10)
C34 H34 0.9500
C35 C36 1.368(10)
C35 H35 0.9500
C36 C37 1.363(10)
C36 H36 0.9500
C37 C38 1.389(10)
C37 H37 0.9500
C38 H38 0.9500
C39 C40 1.369(11)
C39 C44 1.396(11)
C40 C41 1.420(12)
C40 H40 0.9500
C41 C42 1.391(12)
C41 H41 0.9500
C42 C43 1.320(12)
C42 H42 0.9500
C43 C44 1.394(12)
C43 H43 0.9500
C44 H44 0.9500
C45 C46 1.404(12)
C45 H45A 0.9900
C45 H45B 0.9900
C46 C47 1.486(10)
C46 H46B 0.9900
C46 H46A 0.9900
C47 C48 1.498(10)
C47 H47B 0.9900
C47 H47A 0.9900
C48 H48A 0.9900
C48 H48B 0.9900

loop_
_geom_torsion_atom_site_label_1
_geom_torsion_atom_site_label_2
_geom_torsion_atom_site_label_3
_geom_torsion_atom_site_label_4
_geom_torsion
O5 Ca1 Si1 C9 -44.9(3)
O4 Ca1 Si1 C9 -126.8(3)
O2 Ca1 Si1 C9 103.3(3)
O3 Ca1 Si1 C9 168.6(3)
O1 Ca1 Si1 C9 37.5(3)
O5 Ca1 Si1 C21 79.1(3)
O4 Ca1 Si1 C21 -2.8(3)
O2 Ca1 Si1 C21 -132.7(3)
O3 Ca1 Si1 C21 -67.4(3)
O1 Ca1 Si1 C21 161.5(3)
O5 Ca1 Si1 C15 -161.3(3)
O4 Ca1 Si1 C15 116.7(3)
O2 Ca1 Si1 C15 -13.1(3)
O3 Ca1 Si1 C15 52.1(3)
O1 Ca1 Si1 C15 -79.0(3)
O5 Ca1 Si2 C27 -134.2(3)
O4 Ca1 Si2 C27 -52.1(3)
O2 Ca1 Si2 C27 77.6(3)
O3 Ca1 Si2 C27 12.3(3)
O1 Ca1 Si2 C27 143.6(3)
O5 Ca1 Si2 C33 103.3(3)
O4 Ca1 Si2 C33 -174.6(3)
O2 Ca1 Si2 C33 -44.9(3)
O3 Ca1 Si2 C33 -110.2(3)
O1 Ca1 Si2 C33 21.1(3)
O5 Ca1 Si2 C39 -18.1(3)
O4 Ca1 Si2 C39 64.0(3)
O2 Ca1 Si2 C39 -166.3(3)
O3 Ca1 Si2 C39 128.4(3)
O1 Ca1 Si2 C39 -100.3(3)
O5 Ca1 O1 C2 -168.8(5)
O4 Ca1 O1 C2 -168.6(6)
O2 Ca1 O1 C2 10.4(4)
O3 Ca1 O1 C2 23.5(5)
Si1 Ca1 O1 C2 103.4(4)
Si2 Ca1 O1 C2 -78.4(4)
O5 Ca1 O1 C1 -18.3(5)
O4 Ca1 O1 C1 -18.1(10)
O2 Ca1 O1 C1 160.9(5)
O3 Ca1 O1 C1 174.0(5)
Si1 Ca1 O1 C1 -106.1(5)
Si2 Ca1 O1 C1 72.2(5)
O5 Ca1 O2 C4 159.3(5)
O4 Ca1 O2 C4 -22.6(6)
O3 Ca1 O2 C4 -11.3(5)
O1 Ca1 O2 C4 157.8(5)
Si1 Ca1 O2 C4 73.7(5)
Si2 Ca1 O2 C4 -107.3(5)
O5 Ca1 O2 C3 22.5(6)
O4 Ca1 O2 C3 -159.4(4)
O3 Ca1 O2 C3 -148.1(4)
O1 Ca1 O2 C3 21.0(4)
Si1 Ca1 O2 C3 -63.1(4)
Si2 Ca1 O2 C3 115.9(4)
O5 Ca1 O3 C6 27.5(7)
O4 Ca1 O3 C6 9.2(5)
O2 Ca1 O3 C6 -161.3(6)
O1 Ca1 O3 C6 -174.4(5)
Si1 Ca1 O3 C6 106.1(5)
Si2 Ca1 O3 C6 -73.0(5)
O5 Ca1 O3 C5 168.4(5)
O4 Ca1 O3 C5 150.0(5)
O2 Ca1 O3 C5 -20.5(5)
O1 Ca1 O3 C5 -33.6(6)
Si1 Ca1 O3 C5 -113.1(5)
Si2 Ca1 O3 C5 67.8(5)
O5 Ca1 O4 C8 8.3(6)
O2 Ca1 O4 C8 -170.7(6)
O3 Ca1 O4 C8 178.0(7)
O1 Ca1 O4 C8 8.1(11)
Si1 Ca1 O4 C8 94.8(6)
Si2 Ca1 O4 C8 -83.4(6)
O5 Ca1 O4 C7 -147.0(5)
O2 Ca1 O4 C7 34.0(6)
O3 Ca1 O4 C7 22.7(5)
O1 Ca1 O4 C7 -147.1(7)
Si1 Ca1 O4 C7 -60.5(5)
Si2 Ca1 O4 C7 121.3(5)
O4 Ca1 O5 C45 78.0(8)
O2 Ca1 O5 C45 -103.5(8)
O3 Ca1 O5 C45 61.2(9)
O1 Ca1 O5 C45 -102.1(8)
Si1 Ca1 O5 C45 -16.9(8)
Si2 Ca1 O5 C45 163.2(8)
O4 Ca1 O5 C48 -97.9(6)
O2 Ca1 O5 C48 80.6(6)
O3 Ca1 O5 C48 -114.7(6)
O1 Ca1 O5 C48 82.0(6)
Si1 Ca1 O5 C48 167.2(5)
Si2 Ca1 O5 C48 -12.7(5)
C1 O1 C2 C3 165.9(6)
Ca1 O1 C2 C3 -39.5(7)
C4 O2 C3 C2 172.5(6)
Ca1 O2 C3 C2 -48.5(6)
O1 C2 C3 O2 56.8(8)
C3 O2 C4 C5 176.3(6)
Ca1 O2 C4 C5 38.7(7)
C6 O3 C5 C4 -169.9(6)
Ca1 O3 C5 C4 46.5(7)
O2 C4 C5 O3 -53.3(8)
C5 O3 C6 C7 -179.9(6)
Ca1 O3 C6 C7 -37.2(8)
C8 O4 C7 C6 151.0(7)
Ca1 O4 C7 C6 -50.4(7)
O3 C6 C7 O4 54.9(8)
C21 Si1 C9 C10 -10.4(6)
C15 Si1 C9 C10 -114.4(6)
Ca1 Si1 C9 C10 126.8(5)
C21 Si1 C9 C14 174.7(6)
C15 Si1 C9 C14 70.7(6)
Ca1 Si1 C9 C14 -48.1(6)
C14 C9 C10 C11 0.5(10)
Si1 C9 C10 C11 -174.6(5)
C9 C10 C11 C12 -0.2(10)
C10 C11 C12 C13 -0.7(11)
C11 C12 C13 C14 1.2(11)
C12 C13 C14 C9 -1.0(11)
C10 C9 C14 C13 0.1(10)
Si1 C9 C14 C13 175.5(6)
C9 Si1 C15 C20 165.4(5)
C21 Si1 C15 C20 62.0(6)
Ca1 Si1 C15 C20 -72.4(6)
C9 Si1 C15 C16 -19.9(7)
C21 Si1 C15 C16 -123.3(6)
Ca1 Si1 C15 C16 102.3(6)
C20 C15 C16 C17 2.3(10)
Si1 C15 C16 C17 -172.6(6)
C15 C16 C17 C18 -1.5(12)
C16 C17 C18 C19 -0.1(12)
C17 C18 C19 C20 0.7(12)
C16 C15 C20 C19 -1.7(11)
Si1 C15 C20 C19 173.5(6)
C18 C19 C20 C15 0.2(12)
C9 Si1 C21 C26 100.3(6)
C15 Si1 C21 C26 -152.4(6)
Ca1 Si1 C21 C26 -29.3(7)
C9 Si1 C21 C22 -77.1(7)
C15 Si1 C21 C22 30.1(7)
Ca1 Si1 C21 C22 153.2(5)
C26 C21 C22 C23 -2.0(12)
Si1 C21 C22 C23 175.6(6)
C21 C22 C23 C24 0.1(13)
C22 C23 C24 C25 0.5(13)
C23 C24 C25 C26 0.8(12)
C22 C21 C26 C25 3.3(11)
Si1 C21 C26 C25 -174.4(6)
C24 C25 C26 C21 -2.8(12)
C33 Si2 C27 C32 -157.9(6)
C39 Si2 C27 C32 -54.9(7)
Ca1 Si2 C27 C32 65.7(6)
C33 Si2 C27 C28 28.2(6)
C39 Si2 C27 C28 131.2(6)
Ca1 Si2 C27 C28 -108.2(6)
C32 C27 C28 C29 0.8(11)
Si2 C27 C28 C29 175.1(6)
C27 C28 C29 C30 2.2(12)
C28 C29 C30 C31 -3.9(12)
C29 C30 C31 C32 2.5(12)
C30 C31 C32 C27 0.5(12)
C28 C27 C32 C31 -2.2(11)
Si2 C27 C32 C31 -176.4(6)
C27 Si2 C33 C34 -144.4(6)
C39 Si2 C33 C34 107.3(7)
Ca1 Si2 C33 C34 -19.9(8)
C27 Si2 C33 C38 38.9(7)
C39 Si2 C33 C38 -69.3(6)
Ca1 Si2 C33 C38 163.5(5)
C38 C33 C34 C35 -0.7(11)
Si2 C33 C34 C35 -177.6(6)
C33 C34 C35 C36 -1.7(13)
C34 C35 C36 C37 3.8(12)
C35 C36 C37 C38 -3.6(12)
C36 C37 C38 C33 1.3(12)
C34 C33 C38 C37 0.9(11)
Si2 C33 C38 C37 177.8(6)
C27 Si2 C39 C40 -152.3(6)
C33 Si2 C39 C40 -46.2(6)
Ca1 Si2 C39 C40 90.4(6)
C27 Si2 C39 C44 38.1(7)
C33 Si2 C39 C44 144.2(7)
Ca1 Si2 C39 C44 -79.3(7)
C44 C39 C40 C41 2.3(12)
Si2 C39 C40 C41 -168.5(7)
C39 C40 C41 C42 -0.6(13)
C40 C41 C42 C43 -4.0(13)
C41 C42 C43 C44 6.9(14)
C42 C43 C44 C39 -5.1(14)
C40 C39 C44 C43 0.3(11)
Si2 C39 C44 C43 170.2(7)
C48 O5 C45 C46 -20.7(12)
Ca1 O5 C45 C46 162.7(8)
O5 C45 C46 C47 6.5(15)
C45 C46 C47 C48 10.1(13)
C45 O5 C48 C47 26.9(9)
Ca1 O5 C48 C47 -156.4(5)
C46 C47 C48 O5 -22.4(9)
